data_7701961
loop_
_publ_author_name
'Sampani, Stavroula I.'
'Zdorichenko, Victor'
'Danopoulou, Marianna'
'Leech, Matthew C.'
'Lam, Kevin'
'Abdul-Sada, Alaa'
'Cox, Brian'
'Tizzard, Graham J.'
'Coles, Simon J.'
'Tsipis, Athanassios'
'Kostakis, George E.'

_publ_section_title
;
 Shedding light on the use of Cu(ii)-salen complexes in the A<sup>3</sup>
 coupling reaction.
;
_journal_issue 2
_journal_name_full 'Dalton transactions (Cambridge, England : 2003)'
_journal_page_first 289
_journal_page_last 299
_journal_paper_doi 10.1039/c9dt04146j
_journal_volume 49
_journal_year 2020
_chemical_absolute_configuration ad
_chemical_formula_moiety 'C36 H52 Cu N2 O2'
_chemical_formula_sum 'C36 H52 Cu N2 O2'
_chemical_formula_weight 608.33
_space_group_crystal_system triclinic
_space_group_IT_number 1
_space_group_name_Hall 'P 1'
_space_group_name_H-M_alt 'P 1'
_atom_sites_solution_hydrogens geom
_atom_sites_solution_primary iterative
_audit_creation_date 2017-03-15
_audit_creation_method
;
Olex2 1.2-alpha
(compiled 2017.03.02 svn.r3394 for OlexSys, GUI svn.r5324)
;
_audit_update_record
;
2019-09-17 deposited with the CCDC.	2019-11-15 downloaded from the CCDC.
;
_cell_angle_alpha 62.868(4)
_cell_angle_beta 73.368(3)
_cell_angle_gamma 78.772(3)
_cell_formula_units_Z 2
_cell_length_a 9.8740(4)
_cell_length_b 13.5904(5)
_cell_length_c 14.8719(6)
_cell_measurement_reflns_used 6286
_cell_measurement_temperature 100(2)
_cell_measurement_theta_max 28.2880
_cell_measurement_theta_min 3.1150
_cell_volume 1696.94(13)
_computing_cell_refinement 'CrysAlisPro 1.171.39.9g (Rigaku OD, 2015)'
_computing_data_collection 'CrysAlisPro 1.171.39.9g (Rigaku OD, 2015)'
_computing_data_reduction 'CrysAlisPro 1.171.39.9g (Rigaku OD, 2015)'
_computing_molecular_graphics 'Olex2 (Dolomanov et al., 2009)'
_computing_publication_material 'Olex2 (Dolomanov et al., 2009)'
_computing_structure_refinement 'ShelXL (Sheldrick, 2015)'
_computing_structure_solution
;
Superflip (Palatinus & Chapuis, 2007;Palatinus & van der Lee, 2008;
Palatinus et al., 2012)
;
_diffrn_ambient_environment N~2~
_diffrn_ambient_temperature 100(2)
_diffrn_detector 'CCD area detector'
_diffrn_detector_area_resol_mean 28.5714
_diffrn_detector_type 'Rigaku HG Saturn724+ (2x2 bin mode)'
_diffrn_measured_fraction_theta_full 0.998
_diffrn_measured_fraction_theta_max 0.998
_diffrn_measurement_details
;
List of Runs (angles in degrees, time in seconds):

  # Type    Start    End  Width  t~exp~   \w     \q     \k     \f   Frames
#--------------------------------------------------------------------------
  1  \w    -34.00  80.00   1.00   20.00    --   -9.60  38.00  30.00  114
  2  \w    -99.00  15.00   1.00   20.00    --   -9.60 -38.00  90.00  114
  3  \w    -99.00  20.00   1.00   20.00    --   -9.60 -57.00  60.00  119
  4  \w    -34.00  80.00   1.00   20.00    --   -9.60  38.00-120.00  114
  5  \w    -96.00  18.00   1.00   20.00    --   -9.60 -72.00 -90.00  114
;
_diffrn_measurement_device 'four-circle \k goniometer'
_diffrn_measurement_device_type
'Rigaku FRE+ equipped with HF Varimax confocal mirrors and an AFC12 goniometer and HG Saturn 724+ detector'
_diffrn_measurement_method 'profile data from \w-scans'
_diffrn_measurement_specimen_support 'MiTeGen MicroLoop'
_diffrn_orient_matrix_type 'CrysAlisPro convention (1999,Acta A55,543-557)'
_diffrn_orient_matrix_UB_11 0.0143107000
_diffrn_orient_matrix_UB_12 0.0565496000
_diffrn_orient_matrix_UB_13 -0.0299928000
_diffrn_orient_matrix_UB_21 0.0700182000
_diffrn_orient_matrix_UB_22 -0.0132088000
_diffrn_orient_matrix_UB_23 0.0079233000
_diffrn_orient_matrix_UB_31 0.0233534000
_diffrn_orient_matrix_UB_32 -0.0092990000
_diffrn_orient_matrix_UB_33 -0.0454367000
_diffrn_radiation_collimation 0.2
_diffrn_radiation_monochromator 'Confocal mirrors, HF Varimax'
_diffrn_radiation_probe x-ray
_diffrn_radiation_type MoK\a
_diffrn_radiation_wavelength 0.71075
_diffrn_radiation_xray_symbol K-L~3~
_diffrn_reflns_av_R_equivalents 0.0751
_diffrn_reflns_av_unetI/netI 0.1274
_diffrn_reflns_Laue_measured_fraction_full 0.998
_diffrn_reflns_Laue_measured_fraction_max 0.998
_diffrn_reflns_limit_h_max 12
_diffrn_reflns_limit_h_min -12
_diffrn_reflns_limit_k_max 17
_diffrn_reflns_limit_k_min -17
_diffrn_reflns_limit_l_max 19
_diffrn_reflns_limit_l_min -18
_diffrn_reflns_number 31262
_diffrn_reflns_point_group_measured_fraction_full 0.945
_diffrn_reflns_point_group_measured_fraction_max 0.917
_diffrn_reflns_theta_full 25.242
_diffrn_reflns_theta_max 27.485
_diffrn_reflns_theta_min 2.950
_diffrn_source 'Rotating Anode'
_diffrn_source_current 55.0
_diffrn_source_power 2.475
_diffrn_source_target Mo
_diffrn_source_type 'Rigaku FRE+'
_diffrn_source_voltage 45.0
_exptl_absorpt_coefficient_mu 0.675
_exptl_absorpt_correction_T_max 1.00000
_exptl_absorpt_correction_T_min 0.63793
_exptl_absorpt_correction_type multi-scan
_exptl_absorpt_process_details
;
CrysAlisPro 1.171.39.9g (Rigaku Oxford Diffraction, 2015)
Empirical absorption correction using spherical harmonics,
 implemented in SCALE3 ABSPACK scaling algorithm.
;
_exptl_crystal_colour 'pale brown'
_exptl_crystal_colour_modifier pale
_exptl_crystal_colour_primary brown
_exptl_crystal_density_diffrn 1.191
_exptl_crystal_description rod
_exptl_crystal_F_000 654
_exptl_crystal_recrystallization_method 'The material was recrystallised from --- by as supplied'
_exptl_crystal_size_max 0.15
_exptl_crystal_size_mid 0.02
_exptl_crystal_size_min 0.02
_refine_diff_density_max 0.553
_refine_diff_density_min -0.803
_refine_diff_density_rms 0.080
_refine_ls_abs_structure_details
;
 Flack x determined using 3116 quotients [(I+)-(I-)]/[(I+)+(I-)]
 (Parsons, Flack and Wagner, Acta Cryst. B69 (2013) 249-259).
;
_refine_ls_abs_structure_Flack -0.013(18)
_refine_ls_extinction_method none
_refine_ls_goodness_of_fit_ref 1.014
_refine_ls_hydrogen_treatment constr
_refine_ls_matrix_type full
_refine_ls_number_parameters 763
_refine_ls_number_reflns 14276
_refine_ls_number_restraints 747
_refine_ls_restrained_S_all 0.990
_refine_ls_R_factor_all 0.1108
_refine_ls_R_factor_gt 0.0655
_refine_ls_shift/su_max 0.000
_refine_ls_shift/su_mean 0.000
_refine_ls_structure_factor_coef Fsqd
_refine_ls_weighting_details 'w=1/[\s^2^(Fo^2^)+(0.0339P)^2^+0.6439P] where P=(Fo^2^+2Fc^2^)/3'
_refine_ls_weighting_scheme calc
_refine_ls_wR_factor_gt 0.1097
_refine_ls_wR_factor_ref 0.1276
_reflns_Friedel_coverage 0.838
_reflns_Friedel_fraction_full 0.892
_reflns_Friedel_fraction_max 0.836
_reflns_number_gt 9806
_reflns_number_total 14276
_reflns_threshold_expression 'I > 2\s(I)'
_cod_data_source_file c9dt04146j2.cif
_cod_data_source_block 2017ncs0064za
_cod_depositor_comments 'Adding full bibliography for 7701961--7701962.cif.'
_cod_database_code 7701961
_shelx_shelxl_version_number 2016/6
_chemical_oxdiff_formula 'C36 H54 N2 O2 Cu'
_chemical_oxdiff_usercomment SS269
_shelx_space_group_comment
;
The symmetry employed for this shelxl refinement is uniquely defined
by the following loop, which should always be used as a source of
symmetry information in preference to the above space-group names.
They are only intended as comments.
;
_reflns_odcompleteness_completeness 99.83
_reflns_odcompleteness_iscentric 1
_reflns_odcompleteness_theta 27.42
_olex2_refinement_description
;
1. Fixed Uiso
 At 1.2 times of:
  All C(H) groups, All C(H,H) groups
 At 1.5 times of:
  All C(H,H,H) groups
2. Rigid body (RIGU) restrains
 All non-hydrogen atoms
 with sigma for 1-2 distances of 0.004 and sigma for 1-3 distances of 0.004
3.a Ternary CH refined with riding coordinates:
 C8(H8), C13(H13), C108(H108), C113(H113)
3.b Secondary CH2 refined with riding coordinates:
 C9(H9A,H9B), C10(H10A,H10B), C11(H11A,H11B), C12(H12A,H12B), C109(H10C,H10D),
 C110(H11C,H11D), C111(H11E,H11F), C112(H11G,H11H)
3.c Aromatic/amide H refined with riding coordinates:
 C3(H3), C5(H5), C7(H7), C14(H14), C16(H16), C18(H18), C103(H103), C105(H105),
 C107(H107), C114(H114), C116(H116), C118(H118)
3.d Idealised Me refined as rotating group:
 C22(H22A,H22B,H22C), C23(H23A,H23B,H23C), C24(H24A,H24B,H24C), C26(H26A,H26B,
 H26C), C27(H27A,H27B,H27C), C28(H28A,H28B,H28C), C30(H30A,H30B,H30C), C31(H31A,
 H31B,H31C), C32(H32A,H32B,H32C), C34(H34A,H34B,H34C), C35(H35A,H35B,H35C),
 C36(H36A,H36B,H36C), C122(H12C,H12D,H12E), C123(H12F,H12G,H12H), C124(H12I,
 H12J,H12K), C126(H12L,H12M,H12N), C127(H12O,H12P,H12Q), C128(H12R,H12S,H12T),
 C130(H13A,H13B,H13C), C131(H13D,H13E,H13F), C132(H13G,H13H,H13I), C134(H13J,
 H13K,H13L), C135(H13M,H13N,H13O), C136(H13P,H13Q,H13R)
;
_olex2_date_sample_data_collection 2017-03-20
_olex2_date_sample_submission 2017-02-16
_olex2_diffrn_ambient_temperature_device 'Oxford Cryosystems'
_olex2_exptl_crystal_mounting_method 'The crystal was mounted on a MITIGEN holder in perfluoroether oil'
_olex2_submission_original_sample_id SS269
_olex2_submission_special_instructions 'No special instructions were received'
_oxdiff_exptl_absorpt_empirical_details
;
Empirical correction (ABSPACK) includes:
- Absorption correction using spherical harmonics
- Frame scaling
;
_oxdiff_exptl_absorpt_empirical_full_max 1.536
_oxdiff_exptl_absorpt_empirical_full_min 0.640

loop_
_space_group_symop_operation_xyz
'x, y, z'

loop_
_atom_site_label
_atom_site_type_symbol
_atom_site_fract_x
_atom_site_fract_y
_atom_site_fract_z
_atom_site_U_iso_or_equiv
_atom_site_adp_type
_atom_site_occupancy
_atom_site_site_symmetry_order
_atom_site_calc_flag
_atom_site_refinement_flags_posn
_atom_site_refinement_flags_adp
Cu1 Cu 0.75662(9) 0.45200(6) 0.33092(6) 0.0178(3) Uani 1 1 d . U
Cu11 Cu 0.22660(9) 0.52491(6) 0.34528(6) 0.0184(3) Uani 1 1 d . U
O1 O 0.7020(8) 0.3040(6) 0.4088(5) 0.0204(15) Uani 1 1 d . U
O2 O 0.8726(8) 0.4174(6) 0.2219(5) 0.0211(15) Uani 1 1 d . U
O101 O 0.0931(8) 0.5635(6) 0.4465(5) 0.0208(16) Uani 1 1 d . U
O102 O 0.2959(8) 0.6665(6) 0.2751(5) 0.0211(16) Uani 1 1 d . U
N1 N 0.6177(9) 0.5049(6) 0.4219(6) 0.0157(16) Uani 1 1 d . U
N2 N 0.8295(9) 0.5962(6) 0.2713(5) 0.0165(16) Uani 1 1 d . U
N101 N 0.1329(8) 0.3977(6) 0.3778(5) 0.0164(16) Uani 1 1 d . U
N102 N 0.3892(9) 0.4578(6) 0.2792(5) 0.0174(16) Uani 1 1 d . U
C1 C 0.5881(12) 0.2694(8) 0.4818(8) 0.019(2) Uani 1 1 d . U
C2 C 0.5660(12) 0.1525(8) 0.5345(7) 0.018(2) Uani 1 1 d . U
C3 C 0.4415(12) 0.1218(8) 0.6050(7) 0.022(2) Uani 1 1 d . U
H3 H 0.427081 0.044935 0.638208 0.026 Uiso 1 1 calc R .
C4 C 0.3317(12) 0.1922(8) 0.6338(7) 0.0181(19) Uani 1 1 d . U
C5 C 0.3557(11) 0.3024(8) 0.5863(7) 0.017(2) Uani 1 1 d . U
H5 H 0.285393 0.353223 0.603957 0.020 Uiso 1 1 calc R .
C6 C 0.4805(12) 0.3428(8) 0.5124(8) 0.018(2) Uani 1 1 d . U
C7 C 0.5062(11) 0.4542(7) 0.4851(6) 0.0168(19) Uani 1 1 d . U
H7 H 0.435128 0.494637 0.516145 0.020 Uiso 1 1 calc R .
C8 C 0.6497(8) 0.6086(6) 0.4182(6) 0.0209(16) Uani 1 1 d . U
H8 H 0.717169 0.588160 0.463974 0.025 Uiso 1 1 calc R .
C9 C 0.5268(12) 0.6813(8) 0.4509(8) 0.024(2) Uani 1 1 d . U
H9A H 0.477564 0.638766 0.523709 0.028 Uiso 1 1 calc R .
H9B H 0.457945 0.703425 0.406701 0.028 Uiso 1 1 calc R .
C10 C 0.5805(10) 0.7844(7) 0.4408(7) 0.031(2) Uani 1 1 d . U
H10A H 0.636772 0.762291 0.493359 0.037 Uiso 1 1 calc R .
H10B H 0.498376 0.834105 0.455275 0.037 Uiso 1 1 calc R .
C11 C 0.6724(9) 0.8480(6) 0.3325(7) 0.033(2) Uani 1 1 d . U
H11A H 0.611794 0.881939 0.281534 0.040 Uiso 1 1 calc R .
H11B H 0.713653 0.908583 0.332925 0.040 Uiso 1 1 calc R .
C12 C 0.7912(11) 0.7740(8) 0.2990(8) 0.023(2) Uani 1 1 d . U
H12A H 0.859602 0.747310 0.344154 0.028 Uiso 1 1 calc R .
H12B H 0.842281 0.816390 0.226698 0.028 Uiso 1 1 calc R .
C13 C 0.7287(8) 0.6752(5) 0.3066(5) 0.0181(15) Uani 1 1 d . U
H13 H 0.657149 0.705851 0.262780 0.022 Uiso 1 1 calc R .
C14 C 0.9464(11) 0.6224(8) 0.2081(7) 0.018(2) Uani 1 1 d . U
H14 H 0.981827 0.687818 0.197986 0.022 Uiso 1 1 calc R .
C15 C 1.0328(12) 0.5627(8) 0.1492(7) 0.017(2) Uani 1 1 d . U
C16 C 1.1533(12) 0.6114(9) 0.0763(7) 0.021(2) Uani 1 1 d . U
H16 H 1.184740 0.672470 0.077435 0.025 Uiso 1 1 calc R .
C17 C 1.2276(12) 0.5748(8) 0.0036(7) 0.020(2) Uani 1 1 d . U
C18 C 1.1744(12) 0.4859(8) 0.0022(7) 0.021(2) Uani 1 1 d . U
H18 H 1.224520 0.460029 -0.048778 0.026 Uiso 1 1 calc R .
C19 C 1.0530(11) 0.4340(8) 0.0711(7) 0.019(2) Uani 1 1 d . U
C20 C 0.9799(12) 0.4682(9) 0.1539(8) 0.019(2) Uani 1 1 d . U
C21 C 0.6870(12) 0.0678(8) 0.5190(7) 0.022(2) Uani 1 1 d . U
C22 C 0.8141(12) 0.0777(8) 0.5512(8) 0.026(2) Uani 1 1 d . U
H22A H 0.888020 0.019618 0.545942 0.039 Uiso 1 1 calc GR .
H22B H 0.785752 0.069144 0.622961 0.039 Uiso 1 1 calc GR .
H22C H 0.850762 0.150606 0.505472 0.039 Uiso 1 1 calc GR .
C23 C 0.6416(13) -0.0521(9) 0.5854(8) 0.029(3) Uani 1 1 d . U
H23A H 0.557256 -0.059930 0.567672 0.044 Uiso 1 1 calc GR .
H23B H 0.619930 -0.068092 0.659091 0.044 Uiso 1 1 calc GR .
H23C H 0.718908 -0.104325 0.571561 0.044 Uiso 1 1 calc GR .
C24 C 0.7328(13) 0.0839(9) 0.4045(8) 0.031(3) Uani 1 1 d . U
H24A H 0.652213 0.074327 0.383922 0.047 Uiso 1 1 calc GR .
H24B H 0.810618 0.028920 0.397666 0.047 Uiso 1 1 calc GR .
H24C H 0.764447 0.158634 0.359762 0.047 Uiso 1 1 calc GR .
C25 C 0.1993(12) 0.1451(9) 0.7187(8) 0.025(2) Uani 1 1 d . U
C26 C 0.2490(13) 0.0549(9) 0.8171(8) 0.033(3) Uani 1 1 d . U
H26A H 0.307325 0.087689 0.838233 0.050 Uiso 1 1 calc GR .
H26B H 0.304891 -0.005641 0.801444 0.050 Uiso 1 1 calc GR .
H26C H 0.166021 0.025983 0.873437 0.050 Uiso 1 1 calc GR .
C27 C 0.1045(12) 0.2330(9) 0.7485(8) 0.027(3) Uani 1 1 d . U
H27A H 0.025521 0.198274 0.806414 0.041 Uiso 1 1 calc GR .
H27B H 0.067206 0.288892 0.688958 0.041 Uiso 1 1 calc GR .
H27C H 0.159475 0.268591 0.769368 0.041 Uiso 1 1 calc GR .
C28 C 0.1151(13) 0.0931(10) 0.6805(8) 0.035(3) Uani 1 1 d . U
H28A H 0.034529 0.057824 0.736381 0.053 Uiso 1 1 calc GR .
H28B H 0.176937 0.037398 0.660188 0.053 Uiso 1 1 calc GR .
H28C H 0.080357 0.151092 0.620663 0.053 Uiso 1 1 calc GR .
C29 C 1.3559(11) 0.6304(8) -0.0815(8) 0.023(2) Uani 1 1 d . U
C30 C 1.4891(11) 0.5495(9) -0.0667(8) 0.028(2) Uani 1 1 d . U
H30A H 1.509867 0.532657 -0.000336 0.043 Uiso 1 1 calc GR .
H30B H 1.569669 0.583472 -0.123363 0.043 Uiso 1 1 calc GR .
H30C H 1.472558 0.480867 -0.067013 0.043 Uiso 1 1 calc GR .
C31 C 1.3840(13) 0.7370(9) -0.0790(9) 0.032(2) Uani 1 1 d . U
H31A H 1.300212 0.789695 -0.088737 0.047 Uiso 1 1 calc GR .
H31B H 1.465594 0.770464 -0.134813 0.047 Uiso 1 1 calc GR .
H31C H 1.403821 0.718561 -0.011981 0.047 Uiso 1 1 calc GR .
C32 C 1.3315(12) 0.6646(9) -0.1901(7) 0.031(2) Uani 1 1 d . U
H32A H 1.316791 0.598662 -0.195956 0.046 Uiso 1 1 calc GR .
H32B H 1.414565 0.699720 -0.243006 0.046 Uiso 1 1 calc GR .
H32C H 1.247656 0.717030 -0.200283 0.046 Uiso 1 1 calc GR .
C33 C 0.9910(12) 0.3481(8) 0.0576(8) 0.024(2) Uani 1 1 d . U
C34 C 0.9797(12) 0.2360(9) 0.1526(8) 0.031(3) Uani 1 1 d . U
H34A H 1.075006 0.202226 0.161420 0.046 Uiso 1 1 calc GR .
H34B H 0.930001 0.187136 0.142833 0.046 Uiso 1 1 calc GR .
H34C H 0.926956 0.246945 0.214528 0.046 Uiso 1 1 calc GR .
C35 C 0.8442(11) 0.3951(9) 0.0344(8) 0.029(2) Uani 1 1 d . U
H35A H 0.782128 0.408541 0.092881 0.044 Uiso 1 1 calc GR .
H35B H 0.803392 0.341836 0.024098 0.044 Uiso 1 1 calc GR .
H35C H 0.853160 0.464998 -0.028508 0.044 Uiso 1 1 calc GR .
C36 C 1.0815(13) 0.3241(10) -0.0345(8) 0.033(3) Uani 1 1 d . U
H36A H 1.088277 0.392861 -0.098459 0.050 Uiso 1 1 calc GR .
H36B H 1.037109 0.269797 -0.040995 0.050 Uiso 1 1 calc GR .
H36C H 1.176702 0.294199 -0.022607 0.050 Uiso 1 1 calc GR .
C101 C -0.0123(11) 0.5057(8) 0.5197(7) 0.017(2) Uani 1 1 d . U
C102 C -0.0816(11) 0.5380(7) 0.6011(7) 0.0166(19) Uani 1 1 d . U
C103 C -0.1918(11) 0.4780(8) 0.6734(7) 0.020(2) Uani 1 1 d . U
H103 H -0.239570 0.500798 0.726832 0.024 Uiso 1 1 calc R .
C104 C -0.2411(12) 0.3860(8) 0.6760(7) 0.018(2) Uani 1 1 d . U
C105 C -0.1717(11) 0.3570(9) 0.5962(7) 0.018(2) Uani 1 1 d . U
H105 H -0.203202 0.297044 0.593127 0.021 Uiso 1 1 calc R .
C106 C -0.0541(12) 0.4129(8) 0.5175(7) 0.018(2) Uani 1 1 d . U
C107 C 0.0167(11) 0.3648(7) 0.4486(7) 0.0163(19) Uani 1 1 d . U
H107 H -0.023327 0.303563 0.454249 0.020 Uiso 1 1 calc R .
C108 C 0.2145(8) 0.3367(5) 0.3157(5) 0.0173(15) Uani 1 1 d . U
H108 H 0.200457 0.381071 0.243416 0.021 Uiso 1 1 calc R .
C109 C 0.1730(11) 0.2211(8) 0.3515(7) 0.023(2) Uani 1 1 d . U
H10C H 0.074107 0.224379 0.346787 0.028 Uiso 1 1 calc R .
H10D H 0.179013 0.175670 0.424735 0.028 Uiso 1 1 calc R .
C110 C 0.2746(9) 0.1679(7) 0.2820(7) 0.0329(19) Uani 1 1 d . U
H11C H 0.250540 0.091048 0.306692 0.040 Uiso 1 1 calc R .
H11D H 0.262855 0.210452 0.209752 0.040 Uiso 1 1 calc R .
C111 C 0.4266(10) 0.1671(7) 0.2846(7) 0.034(2) Uani 1 1 d . U
H11E H 0.489694 0.131756 0.240769 0.041 Uiso 1 1 calc R .
H11F H 0.438697 0.122517 0.356550 0.041 Uiso 1 1 calc R .
C112 C 0.4694(12) 0.2848(8) 0.2455(7) 0.021(2) Uani 1 1 d . U
H11G H 0.568101 0.281864 0.250374 0.026 Uiso 1 1 calc R .
H11H H 0.463996 0.328448 0.171985 0.026 Uiso 1 1 calc R .
C113 C 0.3688(8) 0.3397(5) 0.3119(6) 0.0176(15) Uani 1 1 d . U
H113 H 0.382798 0.296942 0.384318 0.021 Uiso 1 1 calc R .
C114 C 0.4961(11) 0.5069(7) 0.2138(7) 0.0176(19) Uani 1 1 d . U
H114 H 0.571818 0.462777 0.190734 0.021 Uiso 1 1 calc R .
C115 C 0.5134(12) 0.6247(8) 0.1706(7) 0.018(2) Uani 1 1 d . U
C116 C 0.6368(12) 0.6645(8) 0.0918(7) 0.021(2) Uani 1 1 d . U
H116 H 0.706937 0.612423 0.076058 0.025 Uiso 1 1 calc R .
C117 C 0.6585(12) 0.7746(9) 0.0378(7) 0.019(2) Uani 1 1 d . U
C118 C 0.5516(12) 0.8491(8) 0.0664(7) 0.022(2) Uani 1 1 d . U
H118 H 0.565018 0.926153 0.030844 0.026 Uiso 1 1 calc R .
C119 C 0.4282(11) 0.8150(8) 0.1439(7) 0.019(2) Uani 1 1 d . U
C120 C 0.4085(12) 0.6991(8) 0.2003(8) 0.0172(19) Uani 1 1 d . U
C121 C -0.0260(11) 0.6300(8) 0.6103(7) 0.019(2) Uani 1 1 d . U
C122 C -0.0279(12) 0.7408(8) 0.5134(7) 0.026(2) Uani 1 1 d . U
H12C H 0.007007 0.797680 0.522445 0.039 Uiso 1 1 calc GR .
H12D H -0.125022 0.763427 0.503529 0.039 Uiso 1 1 calc GR .
H12E H 0.033216 0.731784 0.452384 0.039 Uiso 1 1 calc GR .
C123 C -0.1163(13) 0.6504(9) 0.7051(8) 0.032(3) Uani 1 1 d . U
H12F H -0.081408 0.712279 0.706508 0.047 Uiso 1 1 calc GR .
H12G H -0.109044 0.583429 0.768927 0.047 Uiso 1 1 calc GR .
H12H H -0.215573 0.668345 0.699727 0.047 Uiso 1 1 calc GR .
C124 C 0.1282(12) 0.5970(9) 0.6240(8) 0.032(2) Uani 1 1 d . U
H12I H 0.189414 0.590552 0.561897 0.048 Uiso 1 1 calc GR .
H12J H 0.132075 0.525689 0.684539 0.048 Uiso 1 1 calc GR .
H12K H 0.160989 0.653920 0.634362 0.048 Uiso 1 1 calc GR .
C125 C -0.3611(11) 0.3230(8) 0.7644(7) 0.023(2) Uani 1 1 d . U
C126 C -0.4991(11) 0.3988(8) 0.7580(7) 0.027(2) Uani 1 1 d . U
H12L H -0.481792 0.470636 0.751468 0.041 Uiso 1 1 calc GR .
H12M H -0.571916 0.364294 0.821056 0.041 Uiso 1 1 calc GR .
H12N H -0.531585 0.409818 0.697428 0.041 Uiso 1 1 calc GR .
C127 C -0.3823(12) 0.2186(9) 0.7598(8) 0.029(2) Uani 1 1 d . U
H12O H -0.412369 0.237908 0.696063 0.043 Uiso 1 1 calc GR .
H12P H -0.455221 0.177962 0.820070 0.043 Uiso 1 1 calc GR .
H12Q H -0.292992 0.171957 0.760431 0.043 Uiso 1 1 calc GR .
C128 C -0.3235(12) 0.2912(9) 0.8696(7) 0.030(2) Uani 1 1 d . U
H12R H -0.233097 0.245993 0.872767 0.045 Uiso 1 1 calc GR .
H12S H -0.398277 0.248764 0.926835 0.045 Uiso 1 1 calc GR .
H12T H -0.315506 0.358719 0.875359 0.045 Uiso 1 1 calc GR .
C129 C 0.7838(12) 0.8229(8) -0.0525(7) 0.021(2) Uani 1 1 d . U
C130 C 0.7307(13) 0.9027(9) -0.1499(7) 0.035(3) Uani 1 1 d . U
H13A H 0.678028 0.862654 -0.167885 0.052 Uiso 1 1 calc GR .
H13B H 0.811627 0.934021 -0.207369 0.052 Uiso 1 1 calc GR .
H13C H 0.668219 0.962656 -0.136969 0.052 Uiso 1 1 calc GR .
C131 C 0.8815(12) 0.7321(9) -0.0784(8) 0.028(3) Uani 1 1 d . U
H13D H 0.918506 0.678927 -0.017806 0.042 Uiso 1 1 calc GR .
H13E H 0.960469 0.765837 -0.136745 0.042 Uiso 1 1 calc GR .
H13F H 0.827711 0.693621 -0.097253 0.042 Uiso 1 1 calc GR .
C132 C 0.8712(12) 0.8835(9) -0.0258(7) 0.030(2) Uani 1 1 d . U
H13G H 0.811980 0.944812 -0.013329 0.045 Uiso 1 1 calc GR .
H13H H 0.952505 0.912779 -0.083778 0.045 Uiso 1 1 calc GR .
H13I H 0.905128 0.831653 0.036614 0.045 Uiso 1 1 calc GR .
C133 C 0.3107(11) 0.9022(8) 0.1624(8) 0.021(2) Uani 1 1 d . U
C134 C 0.1763(12) 0.8877(9) 0.1374(9) 0.033(3) Uani 1 1 d . U
H13J H 0.101668 0.944266 0.145266 0.049 Uiso 1 1 calc GR .
H13K H 0.143576 0.813838 0.185109 0.049 Uiso 1 1 calc GR .
H13L H 0.198443 0.895726 0.065883 0.049 Uiso 1 1 calc GR .
C135 C 0.2767(12) 0.8866(8) 0.2754(8) 0.026(2) Uani 1 1 d . U
H13M H 0.355214 0.909978 0.287400 0.039 Uiso 1 1 calc GR .
H13N H 0.263603 0.808323 0.322216 0.039 Uiso 1 1 calc GR .
H13O H 0.189636 0.931666 0.288549 0.039 Uiso 1 1 calc GR .
C136 C 0.3510(13) 1.0210(8) 0.0933(8) 0.031(3) Uani 1 1 d . U
H13P H 0.435495 1.032415 0.108411 0.047 Uiso 1 1 calc GR .
H13Q H 0.272370 1.072585 0.106743 0.047 Uiso 1 1 calc GR .
H13R H 0.370885 1.034446 0.020356 0.047 Uiso 1 1 calc GR .

loop_
_atom_site_aniso_label
_atom_site_aniso_U_11
_atom_site_aniso_U_22
_atom_site_aniso_U_33
_atom_site_aniso_U_23
_atom_site_aniso_U_13
_atom_site_aniso_U_12
Cu1 0.0223(8) 0.0139(6) 0.0175(6) -0.0076(5) -0.0047(5) 0.0009(5)
Cu11 0.0238(8) 0.0124(6) 0.0184(6) -0.0072(5) -0.0035(6) -0.0005(5)
O1 0.029(4) 0.010(3) 0.022(3) -0.008(3) -0.006(3) 0.000(3)
O2 0.022(4) 0.020(4) 0.025(3) -0.017(3) -0.001(3) 0.002(3)
O101 0.024(4) 0.016(3) 0.021(3) -0.009(3) 0.003(3) -0.007(3)
O102 0.021(4) 0.014(3) 0.021(3) -0.007(3) 0.004(3) -0.002(3)
N1 0.020(4) 0.008(3) 0.021(4) -0.009(3) -0.006(3) 0.003(3)
N2 0.023(4) 0.008(3) 0.017(4) -0.006(3) -0.007(3) 0.005(3)
N101 0.024(4) 0.012(3) 0.014(3) -0.006(3) -0.006(3) 0.001(3)
N102 0.026(4) 0.011(3) 0.013(3) -0.002(3) -0.004(3) -0.004(3)
C1 0.027(5) 0.015(4) 0.017(4) -0.007(3) -0.012(3) 0.003(3)
C2 0.028(5) 0.009(4) 0.018(4) -0.004(3) -0.009(4) -0.001(3)
C3 0.034(5) 0.015(5) 0.018(5) -0.008(4) -0.008(4) 0.000(4)
C4 0.024(5) 0.016(4) 0.018(4) -0.006(3) -0.010(3) -0.004(3)
C5 0.017(5) 0.018(4) 0.017(5) -0.010(4) -0.007(4) 0.005(4)
C6 0.022(5) 0.013(4) 0.017(4) -0.002(3) -0.009(3) 0.001(3)
C7 0.023(5) 0.015(4) 0.014(4) -0.011(3) -0.003(3) 0.004(3)
C8 0.022(4) 0.018(4) 0.027(4) -0.013(3) -0.006(3) -0.001(3)
C9 0.024(5) 0.020(4) 0.031(5) -0.016(4) -0.006(4) 0.003(4)
C10 0.033(5) 0.022(4) 0.048(5) -0.028(4) -0.002(4) -0.001(4)
C11 0.034(5) 0.018(4) 0.049(5) -0.023(4) 0.000(4) 0.001(3)
C12 0.022(5) 0.020(4) 0.030(5) -0.016(4) -0.002(4) 0.001(3)
C13 0.024(4) 0.013(3) 0.025(4) -0.015(3) -0.007(3) 0.006(3)
C14 0.021(4) 0.020(4) 0.016(4) -0.008(3) -0.008(3) -0.001(3)
C15 0.022(5) 0.019(5) 0.011(4) -0.010(4) -0.003(3) 0.005(4)
C16 0.029(6) 0.016(5) 0.016(4) -0.002(4) -0.008(4) -0.002(4)
C17 0.023(5) 0.018(4) 0.015(4) -0.006(3) -0.004(3) 0.000(4)
C18 0.024(5) 0.023(5) 0.022(5) -0.014(4) -0.006(4) 0.002(4)
C19 0.022(5) 0.021(5) 0.014(4) -0.007(4) -0.007(3) 0.004(4)
C20 0.019(5) 0.018(5) 0.024(4) -0.011(4) -0.012(3) 0.006(3)
C21 0.032(6) 0.012(4) 0.022(4) -0.010(4) -0.007(4) 0.005(4)
C22 0.032(6) 0.017(5) 0.029(5) -0.011(4) -0.007(5) -0.001(4)
C23 0.034(7) 0.019(5) 0.039(6) -0.013(4) -0.011(5) -0.004(4)
C24 0.040(7) 0.027(6) 0.027(5) -0.014(4) -0.010(4) 0.006(5)
C25 0.025(5) 0.023(5) 0.024(5) -0.007(4) -0.009(4) 0.004(4)
C26 0.031(6) 0.028(5) 0.025(5) 0.000(4) -0.003(4) -0.002(4)
C27 0.029(6) 0.023(5) 0.021(5) -0.004(4) -0.002(4) -0.001(5)
C28 0.033(6) 0.037(6) 0.032(5) -0.013(4) 0.003(4) -0.015(5)
C29 0.024(5) 0.020(4) 0.026(4) -0.015(4) -0.004(4) 0.000(4)
C30 0.023(5) 0.038(5) 0.024(5) -0.013(4) -0.004(4) -0.003(4)
C31 0.028(6) 0.030(5) 0.035(5) -0.013(4) -0.002(5) -0.006(4)
C32 0.030(6) 0.036(6) 0.022(4) -0.011(4) -0.003(4) -0.004(5)
C33 0.033(6) 0.020(5) 0.026(5) -0.016(4) -0.002(4) -0.005(4)
C34 0.042(7) 0.027(5) 0.029(5) -0.018(4) 0.000(4) -0.009(4)
C35 0.026(5) 0.033(6) 0.033(5) -0.019(4) -0.005(4) -0.002(4)
C36 0.032(6) 0.042(7) 0.030(5) -0.024(5) 0.007(5) -0.012(5)
C101 0.019(5) 0.015(4) 0.015(4) -0.004(3) -0.001(3) -0.004(4)
C102 0.020(5) 0.010(4) 0.019(4) -0.008(3) -0.005(3) 0.003(3)
C103 0.026(5) 0.015(4) 0.014(4) -0.006(3) -0.001(4) 0.004(4)
C104 0.023(5) 0.011(4) 0.018(4) -0.001(3) -0.010(3) -0.002(3)
C105 0.020(5) 0.017(5) 0.017(4) -0.007(4) -0.011(3) 0.003(4)
C106 0.022(5) 0.010(4) 0.021(4) -0.005(3) -0.007(4) 0.000(4)
C107 0.023(5) 0.011(4) 0.017(4) -0.006(3) -0.011(3) 0.002(3)
C108 0.027(4) 0.012(3) 0.016(4) -0.008(3) -0.008(3) 0.000(3)
C109 0.024(5) 0.020(4) 0.027(5) -0.014(4) -0.002(4) -0.001(4)
C110 0.035(5) 0.025(4) 0.044(5) -0.022(4) -0.003(4) -0.003(4)
C111 0.032(5) 0.024(4) 0.046(6) -0.022(4) 0.001(4) 0.000(4)
C112 0.029(5) 0.017(4) 0.020(4) -0.011(3) -0.002(4) -0.003(4)
C113 0.025(4) 0.008(3) 0.018(4) -0.003(3) -0.007(3) 0.000(3)
C114 0.026(5) 0.011(4) 0.017(4) -0.006(3) -0.010(3) 0.004(3)
C115 0.021(5) 0.015(4) 0.019(4) -0.009(3) -0.004(3) 0.001(3)
C116 0.026(5) 0.018(4) 0.019(5) -0.007(4) -0.007(4) -0.001(4)
C117 0.021(5) 0.018(4) 0.014(4) -0.007(3) -0.001(3) 0.001(3)
C118 0.026(5) 0.015(5) 0.021(5) -0.002(4) -0.010(4) -0.002(4)
C119 0.024(5) 0.021(4) 0.014(4) -0.009(3) -0.007(4) 0.002(4)
C120 0.020(5) 0.015(4) 0.017(4) -0.007(3) -0.005(3) -0.002(3)
C121 0.021(5) 0.021(5) 0.017(4) -0.010(3) 0.000(4) -0.003(4)
C122 0.037(6) 0.014(4) 0.028(5) -0.010(3) -0.006(4) -0.001(4)
C123 0.047(7) 0.023(6) 0.028(5) -0.016(4) 0.000(5) -0.008(5)
C124 0.039(6) 0.025(5) 0.036(5) -0.014(4) -0.015(5) -0.003(4)
C125 0.025(5) 0.019(4) 0.016(4) -0.003(3) -0.001(3) -0.001(4)
C126 0.024(5) 0.031(5) 0.025(5) -0.013(4) 0.003(4) -0.004(4)
C127 0.026(6) 0.030(5) 0.020(5) -0.007(4) 0.008(4) -0.012(4)
C128 0.029(6) 0.033(5) 0.021(4) -0.008(4) -0.001(4) -0.003(4)
C129 0.027(5) 0.023(5) 0.010(4) 0.000(3) -0.004(3) -0.009(4)
C130 0.039(7) 0.029(5) 0.018(4) 0.004(4) -0.005(4) -0.003(5)
C131 0.027(6) 0.031(5) 0.023(5) -0.013(4) -0.002(4) 0.000(5)
C132 0.034(6) 0.033(6) 0.021(5) -0.009(4) 0.000(4) -0.012(4)
C133 0.023(5) 0.013(4) 0.025(5) -0.005(4) -0.006(4) -0.006(4)
C134 0.032(6) 0.019(5) 0.049(6) -0.014(5) -0.017(5) 0.005(4)
C135 0.031(6) 0.015(5) 0.034(5) -0.015(4) -0.004(4) -0.002(4)
C136 0.044(7) 0.008(4) 0.031(5) -0.006(4) 0.000(5) 0.004(4)

loop_
_atom_type_symbol
_atom_type_description
_atom_type_scat_dispersion_real
_atom_type_scat_dispersion_imag
_atom_type_scat_source
C C 0.0033 0.0016 'International Tables Vol C Tables 4.2.6.8 and 6.1.1.4'
H H 0.0000 0.0000 'International Tables Vol C Tables 4.2.6.8 and 6.1.1.4'
Cu Cu 0.3201 1.2651 'International Tables Vol C Tables 4.2.6.8 and 6.1.1.4'
N N 0.0061 0.0033 'International Tables Vol C Tables 4.2.6.8 and 6.1.1.4'
O O 0.0106 0.0060 'International Tables Vol C Tables 4.2.6.8 and 6.1.1.4'

loop_
_geom_angle_atom_site_label_1
_geom_angle_atom_site_label_2
_geom_angle_atom_site_label_3
_geom_angle
O1 Cu1 N1 93.2(3)
O1 Cu1 N2 169.7(3)
O2 Cu1 O1 91.3(3)
O2 Cu1 N1 168.9(3)
O2 Cu1 N2 92.7(3)
N1 Cu1 N2 84.7(3)
O101 Cu11 N101 94.1(3)
O101 Cu11 N102 161.9(3)
O102 Cu11 O101 92.1(3)
O102 Cu11 N101 161.6(3)
O102 Cu11 N102 94.0(3)
N101 Cu11 N102 85.4(3)
C1 O1 Cu1 127.5(6)
C20 O2 Cu1 127.1(7)
C101 O101 Cu11 128.0(6)
C120 O102 Cu11 128.1(6)
C7 N1 Cu1 124.4(6)
C7 N1 C8 121.1(8)
C8 N1 Cu1 114.4(6)
C13 N2 Cu1 112.2(6)
C14 N2 Cu1 124.7(7)
C14 N2 C13 123.0(8)
C107 N101 Cu11 125.2(6)
C107 N101 C108 123.8(8)
C108 N101 Cu11 111.0(5)
C113 N102 Cu11 110.3(6)
C114 N102 Cu11 125.8(7)
C114 N102 C113 123.9(8)
O1 C1 C2 119.7(9)
O1 C1 C6 122.9(10)
C6 C1 C2 117.3(11)
C1 C2 C21 119.9(10)
C3 C2 C1 117.3(9)
C3 C2 C21 122.5(9)
C2 C3 C4 126.7(10)
C3 C4 C25 121.0(9)
C5 C4 C3 115.7(10)
C5 C4 C25 123.2(9)
C4 C5 C6 122.2(9)
C5 C6 C1 120.7(10)
C5 C6 C7 116.5(9)
C7 C6 C1 121.7(11)
N1 C7 C6 125.9(9)
N1 C8 C9 118.1(7)
N1 C8 C13 106.2(6)
C9 C8 C13 109.7(6)
C8 C9 C10 110.4(8)
C9 C10 C11 112.6(7)
C12 C11 C10 112.4(7)
C11 C12 C13 109.2(8)
N2 C13 C8 107.7(6)
N2 C13 C12 116.8(7)
C12 C13 C8 110.4(6)
N2 C14 C15 126.4(10)
C16 C15 C14 117.2(10)
C16 C15 C20 122.1(9)
C20 C15 C14 119.7(10)
C17 C16 C15 122.6(11)
C16 C17 C18 117.0(10)
C16 C17 C29 123.9(10)
C18 C17 C29 118.9(9)
C19 C18 C17 124.0(9)
C18 C19 C20 118.6(10)
C18 C19 C33 121.5(9)
C20 C19 C33 119.8(10)
O2 C20 C15 124.7(10)
O2 C20 C19 119.8(10)
C15 C20 C19 115.4(10)
C2 C21 C23 111.1(9)
C2 C21 C24 111.9(8)
C22 C21 C2 110.2(8)
C22 C21 C23 107.9(8)
C22 C21 C24 108.9(10)
C23 C21 C24 106.8(8)
C4 C25 C26 108.0(9)
C4 C25 C28 109.2(8)
C27 C25 C4 112.3(9)
C27 C25 C26 107.7(8)
C27 C25 C28 109.6(9)
C28 C25 C26 110.0(9)
C17 C29 C30 109.6(8)
C17 C29 C31 111.9(9)
C17 C29 C32 110.9(8)
C30 C29 C31 108.4(9)
C30 C29 C32 109.2(8)
C32 C29 C31 106.7(8)
C19 C33 C34 113.0(8)
C19 C33 C35 108.2(8)
C19 C33 C36 112.2(10)
C34 C33 C35 110.1(9)
C34 C33 C36 106.0(8)
C35 C33 C36 107.1(8)
O101 C101 C102 118.8(9)
O101 C101 C106 120.9(9)
C106 C101 C102 120.3(10)
C101 C102 C121 120.3(10)
C103 C102 C101 116.9(9)
C103 C102 C121 122.6(9)
C102 C103 C104 126.3(9)
C103 C104 C125 120.9(9)
C105 C104 C103 115.3(10)
C105 C104 C125 123.8(10)
C104 C105 C106 123.0(10)
C101 C106 C105 118.1(9)
C107 C106 C101 125.6(11)
C107 C106 C105 116.1(9)
N101 C107 C106 125.3(10)
N101 C108 C109 116.3(7)
N101 C108 C113 105.3(6)
C109 C108 C113 113.1(6)
C108 C109 C110 109.0(8)
C111 C110 C109 110.5(7)
C110 C111 C112 111.4(7)
C113 C112 C111 108.9(8)
N102 C113 C108 105.8(6)
N102 C113 C112 115.8(7)
C108 C113 C112 112.3(7)
N102 C114 C115 125.9(9)
C116 C115 C114 116.8(9)
C116 C115 C120 120.7(10)
C120 C115 C114 122.4(10)
C117 C116 C115 122.5(10)
C116 C117 C118 116.5(10)
C116 C117 C129 124.9(9)
C118 C117 C129 118.6(9)
C119 C118 C117 123.7(10)
C118 C119 C120 118.8(9)
C118 C119 C133 120.2(9)
C120 C119 C133 120.9(10)
O102 C120 C115 123.2(10)
O102 C120 C119 119.1(9)
C115 C120 C119 117.7(10)
C102 C121 C122 111.8(7)
C102 C121 C123 111.5(9)
C102 C121 C124 109.9(8)
C122 C121 C123 107.4(8)
C122 C121 C124 108.2(9)
C124 C121 C123 107.8(8)
C104 C125 C126 109.2(8)
C104 C125 C128 108.7(9)
C126 C125 C128 108.9(8)
C127 C125 C104 111.8(9)
C127 C125 C126 109.5(9)
C127 C125 C128 108.7(8)
C117 C129 C130 109.9(9)
C117 C129 C131 111.5(9)
C117 C129 C132 110.2(8)
C130 C129 C131 106.7(8)
C130 C129 C132 110.0(9)
C132 C129 C131 108.4(9)
C134 C133 C119 107.9(8)
C135 C133 C119 111.4(8)
C135 C133 C134 109.4(9)
C136 C133 C119 112.8(9)
C136 C133 C134 108.0(8)
C136 C133 C135 107.3(8)

loop_
_geom_bond_atom_site_label_1
_geom_bond_atom_site_label_2
_geom_bond_distance
Cu1 O1 1.902(7)
Cu1 O2 1.893(7)
Cu1 N1 1.916(8)
Cu1 N2 1.935(8)
Cu11 O101 1.896(7)
Cu11 O102 1.879(7)
Cu11 N101 1.920(8)
Cu11 N102 1.928(8)
O1 C1 1.307(13)
O2 C20 1.287(13)
O101 C101 1.332(12)
O102 C120 1.305(13)
N1 C7 1.297(12)
N1 C8 1.477(10)
N2 C13 1.490(9)
N2 C14 1.255(13)
N101 C107 1.305(12)
N101 C108 1.483(9)
N102 C113 1.487(10)
N102 C114 1.265(12)
C1 C2 1.445(14)
C1 C6 1.434(14)
C2 C3 1.359(15)
C2 C21 1.535(14)
C3 C4 1.406(14)
C4 C5 1.370(14)
C4 C25 1.535(16)
C5 C6 1.402(15)
C6 C7 1.432(14)
C8 C9 1.523(12)
C8 C13 1.531(10)
C9 C10 1.523(14)
C10 C11 1.537(11)
C11 C12 1.517(11)
C12 C13 1.529(12)
C14 C15 1.451(14)
C15 C16 1.393(15)
C15 C20 1.444(15)
C16 C17 1.359(14)
C17 C18 1.419(14)
C17 C29 1.537(15)
C18 C19 1.397(15)
C19 C20 1.462(14)
C19 C33 1.529(14)
C21 C22 1.513(14)
C21 C23 1.548(14)
C21 C24 1.551(13)
C25 C26 1.557(13)
C25 C27 1.520(14)
C25 C28 1.543(15)
C29 C30 1.539(13)
C29 C31 1.546(14)
C29 C32 1.541(13)
C33 C34 1.530(13)
C33 C35 1.534(13)
C33 C36 1.542(14)
C101 C102 1.420(13)
C101 C106 1.418(14)
C102 C103 1.372(14)
C102 C121 1.533(14)
C103 C104 1.409(14)
C104 C105 1.375(14)
C104 C125 1.529(14)
C105 C106 1.432(15)
C106 C107 1.409(14)
C108 C109 1.510(12)
C108 C113 1.516(10)
C109 C110 1.550(12)
C110 C111 1.510(12)
C111 C112 1.532(13)
C112 C113 1.530(12)
C114 C115 1.453(14)
C115 C116 1.418(15)
C115 C120 1.424(14)
C116 C117 1.365(15)
C117 C118 1.429(14)
C117 C129 1.524(15)
C118 C119 1.399(15)
C119 C120 1.430(14)
C119 C133 1.550(14)
C121 C122 1.540(12)
C121 C123 1.549(13)
C121 C124 1.547(14)
C125 C126 1.538(13)
C125 C127 1.508(15)
C125 C128 1.558(13)
C129 C130 1.526(12)
C129 C131 1.536(14)
C129 C132 1.534(14)
C133 C134 1.546(14)
C133 C135 1.536(13)
C133 C136 1.525(14)
